data_7705826
loop_
_publ_author_name
'Brach\<nakov\'a, Barbora'
'Adamko Ko\<Z\'i\<skov\'a, J\'ulia'
'Ko\<Z\'i\<sek, Jozef'
'Meln\'ikov\'a, Eva'
'G\'al, Miroslav'
'Herchel, Radovan'
'Dubaj, Tibor'
'\<Salitro\<s, Ivan'

_publ_section_title
;
 Low-spin and spin-crossover iron(II) complexes with pyridyl-benzimidazole
 ligands: synthesis, and structural, magnetic and solution study.
;
_journal_issue 48
_journal_name_full 'Dalton transactions (Cambridge, England : 2003)'
_journal_page_first 17786
_journal_page_last 17795
_journal_paper_doi 10.1039/d0dt03497e
_journal_volume 49
_journal_year 2020
_chemical_formula_moiety 'C98 H114 Fe N10, 2(C F3 O3 S), 3(C2 H6 O)'
_chemical_formula_sum 'C106 H132 F6 Fe N10 O9 S2'
_chemical_formula_weight 1924.19
_space_group_crystal_system triclinic
_space_group_IT_number 2
_space_group_name_Hall '-P 1'
_space_group_name_H-M_alt 'P -1'
_atom_sites_solution_hydrogens geom
_audit_creation_date 2019-06-18
_audit_creation_method
;
Olex2 1.2
(compiled 2018.04.26 svn.r3504 for OlexSys, GUI svn.r5492)
;
_audit_update_record
;
2019-06-19 deposited with the CCDC.	2020-11-13 downloaded from the CCDC.
;
_cell_angle_alpha 85.3170(10)
_cell_angle_beta 89.5340(10)
_cell_angle_gamma 64.2240(10)
_cell_formula_units_Z 2
_cell_length_a 14.2071(2)
_cell_length_b 15.9757(2)
_cell_length_c 25.0471(3)
_cell_measurement_reflns_used 392882
_cell_measurement_temperature 100(2)
_cell_measurement_theta_max 72.61
_cell_measurement_theta_min 3.08
_cell_volume 5099.79(12)
_computing_molecular_graphics 'Olex2 (Dolomanov et al., 2009)'
_computing_publication_material 'Olex2 (Dolomanov et al., 2009)'
_computing_structure_refinement 'ShelXL (Sheldrick, 2015)'
_diffrn_ambient_temperature 100.0
_diffrn_measured_fraction_theta_full 0.994
_diffrn_measured_fraction_theta_max 0.969
_diffrn_measurement_device_type 'STOE STADIVARI'
_diffrn_measurement_method 'rotation method, \w scans'
_diffrn_radiation_type CuK\a
_diffrn_radiation_wavelength 1.54186
_diffrn_reflns_av_R_equivalents 0.0674
_diffrn_reflns_av_unetI/netI 0.0216
_diffrn_reflns_Laue_measured_fraction_full 0.994
_diffrn_reflns_Laue_measured_fraction_max 0.969
_diffrn_reflns_limit_h_max 16
_diffrn_reflns_limit_h_min -17
_diffrn_reflns_limit_k_max 19
_diffrn_reflns_limit_k_min -15
_diffrn_reflns_limit_l_max 30
_diffrn_reflns_limit_l_min -24
_diffrn_reflns_number 288727
_diffrn_reflns_point_group_measured_fraction_full 0.994
_diffrn_reflns_point_group_measured_fraction_max 0.969
_diffrn_reflns_theta_full 67.686
_diffrn_reflns_theta_max 72.166
_diffrn_reflns_theta_min 3.083
_diffrn_source 'Genix3D Cu HF'
_exptl_absorpt_coefficient_mu 2.157
_exptl_absorpt_correction_T_max 0.958
_exptl_absorpt_correction_T_min 0.712
_exptl_absorpt_correction_type multi-scan
_exptl_absorpt_process_details
;
STOE X-Red32, absorption correction by Gaussian integration, analogous to
P. Coppens, "The Evaluation of Absorption and Extinction in Single-Crystal
Structure Analysis", published in: F. R. Ahmed (Editor), "Crystallographic
Computing", Munksgaard, Copenhagen (1970), 255 - 270.
Afterwards scaling of reflection intensities was performed within STOE LANA.
J. Koziskova, F. Hahn, J. Richter, J. Kozisek, "Comparison of different
absorption corrections on the model structure of tetrakis(\m~2~-acetato)-
diaqua-di-copper(II)", Acta Chimica Slovaca, vol. 9, no. 2, 2016, pp. 136 - 140.
Finally a spherical absorption correction was done within STOE LANA.
;
_exptl_crystal_colour brown
_exptl_crystal_density_diffrn 1.223
_exptl_crystal_density_method 'not measured'
_exptl_crystal_description plate
_exptl_crystal_F_000 2044
_exptl_crystal_size_max 0.2
_exptl_crystal_size_mid 0.15
_exptl_crystal_size_min 0.02
_refine_diff_density_max 2.125
_refine_diff_density_min -0.858
_refine_diff_density_rms 0.171
_refine_ls_extinction_coef 0.0021(5)
_refine_ls_extinction_expression Fc^*^=kFc[1+0.001xFc^2^\l^3^/sin(2\q)]^-1/4^
_refine_ls_extinction_method 'SHELXL-2016/6 (Sheldrick 2016)'
_refine_ls_goodness_of_fit_ref 2.038
_refine_ls_hydrogen_treatment constr
_refine_ls_matrix_type full
_refine_ls_number_parameters 1235
_refine_ls_number_reflns 19465
_refine_ls_number_restraints 167
_refine_ls_restrained_S_all 2.035
_refine_ls_R_factor_all 0.1430
_refine_ls_R_factor_gt 0.1378
_refine_ls_shift/su_max 0.001
_refine_ls_shift/su_mean 0.000
_refine_ls_structure_factor_coef Fsqd
_refine_ls_weighting_details 'w=1/[\s^2^(Fo^2^)+(0.2000P)^2^] where P=(Fo^2^+2Fc^2^)/3'
_refine_ls_weighting_scheme calc
_refine_ls_wR_factor_gt 0.4312
_refine_ls_wR_factor_ref 0.4349
_reflns_Friedel_coverage 0.000
_reflns_number_gt 16804
_reflns_number_total 20099
_reflns_threshold_expression 'I > 2\s(I)'
_cod_data_source_file d0dt03497e3.cif
_cod_data_source_block bb193
_cod_depositor_comments 'Adding full bibliography for 7705824--7705831.cif.'
_cod_original_cell_volume 5099.80(12)
_cod_database_code 7705826
_shelx_shelxl_version_number 2016/6
_shelx_space_group_comment
;
The symmetry employed for this shelxl refinement is uniquely defined
by the following loop, which should always be used as a source of
symmetry information in preference to the above space-group names.
They are only intended as comments.
;
_shelx_estimated_absorpt_t_max 0.958
_shelx_estimated_absorpt_t_min 0.672
_olex2_refinement_description
;
1. Fixed Uiso
 At 1.2 times of:
  All C(H) groups, All C(H,H) groups
 At 1.5 times of:
  All C(H,H,H) groups, All O(H) groups
2. Rigid bond restraints
 O1E, C1E, C2E, F3, C1T, F2, F1, O3, S1, O2, O1, C4E, C3E, O2E, F4, C2T, F5,
 F6, O4, S2, O6, O5, C5E, C6E, O3E
 with sigma for 1-2 distances of 0.01 and sigma for 1-3 distances of 0.01
3. Uiso/Uaniso restraints and constraints
O1E \\sim C1E \\sim C2E \\sim F3 \\sim C1T \\sim F2 \\sim F1 \\sim O3 \\sim S1
\\sim O2 \\sim O1 \\sim C4E \\sim C3E \\sim O2E \\sim F4 \\sim C2T \\sim F5
\\sim F6 \\sim O4 \\sim S2 \\sim O6 \\sim O5 \\sim C5E \\sim C6E \\sim O3E:
within 2A with sigma of 0.04 and sigma for terminal atoms of 0.08
4.a Secondary CH2 refined with riding coordinates:
 C8(H8A,H8B), C57(H57A,H57B), C35(H35A,H35B), C84(H84A,H84B), C3E(H3EA,H3EB),
 C1E(H1EA,H1EB), C5E(H5EA,H5EB)
4.b Aromatic/amide H refined with riding coordinates:
 C63(H63), C12(H12), C33(H33), C55(H55), C82(H82), C10(H10), C41(H41),
 C86(H86), C5(H5), C39(H39), C3(H3), C90(H90), C6(H6), C73(H73), C14(H14),
 C37(H37), C81(H81), C75(H75), C88(H88), C4(H4), C25(H25), C52(H52), C24(H24),
 C61(H61), C74(H74), C53(H53), C59(H59), C31(H31), C30(H30), C32(H32), C26(H26),
  C80(H80), C54(H54), C79(H79)
4.c Tetrahedral OH refined with riding coordinates:
 O2E(H2E), O1E(H1E), O3E(H3E)
4.d Idealised Me refined as rotating group:
 C47(H47A,H47B,H47C), C96(H96A,H96B,H96C), C17(H17A,H17B,H17C), C69(H69A,H69B,
 H69C), C20(H20A,H20B,H20C), C16(H16A,H16B,H16C), C98(H98A,H98B,H98C), C22(H22A,
 H22B,H22C), C18(H18A,H18B,H18C), C97(H97A,H97B,H97C), C48(H48A,H48B,H48C),
 C21(H21A,H21B,H21C), C66(H66A,H66B,H66C), C71(H71A,H71B,H71C), C43(H43A,H43B,
 H43C), C44(H44A,H44B,H44C), C65(H65A,H65B,H65C), C45(H45A,H45B,H45C), C70(H70A,
 H70B,H70C), C67(H67A,H67B,H67C), C92(H92A,H92B,H92C), C94(H94A,H94B,H94C),
 C49(H49A,H49B,H49C), C93(H93A,H93B,H93C), C4E(H4EA,H4EB,H4EC), C2E(H2EA,H2EB,
 H2EC), C6E(H6EA,H6EB,H6EC)
;
_olex2_submission_special_instructions 'No special instructions were received'

loop_
_space_group_symop_operation_xyz
'x, y, z'
'-x, -y, -z'

loop_
_atom_site_label
_atom_site_type_symbol
_atom_site_fract_x
_atom_site_fract_y
_atom_site_fract_z
_atom_site_U_iso_or_equiv
_atom_site_adp_type
_atom_site_occupancy
_atom_site_site_symmetry_order
_atom_site_calc_flag
_atom_site_refinement_flags_posn
_atom_site_refinement_flags_adp
_atom_site_refinement_flags_occupancy
_atom_site_disorder_assembly
_atom_site_disorder_group
Fe1 Fe 0.85219(5) 0.50074(4) 0.74911(3) 0.0343(3) Uani 1 1 d . . . . .
S2 S 0.34869(19) 0.61124(16) 0.62819(8) 0.0827(6) Uani 1 1 d . U . . .
N2 N 0.7222(3) 0.4941(3) 0.75154(15) 0.0398(9) Uani 1 1 d . . . . .
N6 N 0.8666(4) 0.5233(3) 0.82434(16) 0.0417(9) Uani 1 1 d . . . . .
N3 N 0.9016(3) 0.3653(3) 0.76701(16) 0.0398(9) Uani 1 1 d . . . . .
N4 N 0.8830(3) 0.4795(3) 0.67367(16) 0.0411(9) Uani 1 1 d . . . . .
N1 N 0.7570(3) 0.6339(3) 0.73129(15) 0.0378(8) Uani 1 1 d . . . . .
N9 N 0.9972(4) 0.4497(3) 0.60793(19) 0.0498(11) Uani 1 1 d . . . . .
N7 N 0.5933(3) 0.7411(3) 0.71341(18) 0.0457(10) Uani 1 1 d . . . . .
N8 N 0.8657(4) 0.2433(3) 0.78233(18) 0.0509(11) Uani 1 1 d . . . . .
N5 N 0.9846(3) 0.5054(3) 0.74661(18) 0.0420(9) Uani 1 1 d . . . . .
N10 N 0.9547(4) 0.5568(3) 0.8854(2) 0.0550(12) Uani 1 1 d . . . . .
F5 F 0.3443(5) 0.4626(4) 0.5970(2) 0.1052(16) Uani 1 1 d . U . . .
C23 C 0.6317(4) 0.5721(4) 0.7408(2) 0.0430(11) Uani 1 1 d . . . . .
C50 C 0.9761(4) 0.4737(3) 0.6595(2) 0.0452(11) Uani 1 1 d . . . . .
C1 C 0.6573(4) 0.6499(3) 0.72763(19) 0.0418(10) Uani 1 1 d . . . . .
C28 C 0.8266(4) 0.3380(4) 0.7720(2) 0.0449(11) Uani 1 1 d . . . . .
C56 C 0.8420(4) 0.4595(3) 0.6296(2) 0.0448(11) Uani 1 1 d . . . . .
C34 C 0.9939(4) 0.2864(3) 0.7744(2) 0.0432(11) Uani 1 1 d . . . . .
C63 C 1.1564(5) 0.2664(4) 0.5925(2) 0.0511(12) Uani 1 1 d . . . . .
H63 H 1.103085 0.275060 0.617527 0.061 Uiso 1 1 calc R . . . .
C7 C 0.7606(4) 0.7177(3) 0.71921(19) 0.0417(10) Uani 1 1 d . . . . .
C77 C 0.9507(4) 0.5353(3) 0.8351(2) 0.0467(12) Uani 1 1 d . . . . .
C85 C 0.9873(5) 0.6768(4) 0.9294(2) 0.0527(13) Uani 1 1 d . . . . .
C27 C 0.7194(5) 0.4103(4) 0.7645(2) 0.0464(11) Uani 1 1 d . . . . .
C72 C 1.0374(4) 0.4897(3) 0.7003(2) 0.0463(11) Uani 1 1 d . . . . .
O4 O 0.3289(5) 0.5831(5) 0.6804(2) 0.0919(17) Uani 1 1 d . U . . .
C2 C 0.6564(4) 0.7861(3) 0.7076(2) 0.0471(11) Uani 1 1 d . . . . .
F6 F 0.4361(5) 0.5129(5) 0.5470(2) 0.1077(17) Uani 1 1 d . U . . .
C29 C 0.9710(5) 0.2093(4) 0.7842(2) 0.0501(12) Uani 1 1 d . . . . .
C83 C 0.8090(5) 0.5373(4) 0.8700(2) 0.0480(12) Uani 1 1 d . . . . .
C12 C 0.2764(4) 0.8546(4) 0.8310(3) 0.0522(13) Uani 1 1 d . . . . .
H12 H 0.229875 0.871004 0.859932 0.063 Uiso 1 1 calc R . . . .
F4 F 0.4980(4) 0.4393(5) 0.6246(2) 0.1123(18) Uani 1 1 d . U . . .
C51 C 0.9132(5) 0.4398(4) 0.5888(2) 0.0495(12) Uani 1 1 d . . . . .
C78 C 0.8640(5) 0.5588(4) 0.9094(2) 0.0537(14) Uani 1 1 d . . . . .
C33 C 1.0989(5) 0.2732(4) 0.7759(2) 0.0508(12) Uani 1 1 d . . . . .
H33 H 1.115548 0.324666 0.769811 0.061 Uiso 1 1 calc R . . . .
C55 C 0.7436(5) 0.4588(4) 0.6203(2) 0.0521(13) Uani 1 1 d . . . . .
H55 H 0.693008 0.472623 0.647354 0.063 Uiso 1 1 calc R . . . .
C82 C 0.7165(5) 0.5326(4) 0.8820(2) 0.0522(13) Uani 1 1 d . . . . .
H82 H 0.679158 0.517837 0.855959 0.063 Uiso 1 1 calc R . . . .
C76 C 1.0255(4) 0.5217(3) 0.7913(2) 0.0488(12) Uani 1 1 d . . . . .
C10 C 0.4394(4) 0.8335(4) 0.7935(2) 0.0516(13) Uani 1 1 d . . . . .
H10 H 0.505514 0.834633 0.796062 0.062 Uiso 1 1 calc R . . . .
C58 C 1.1647(4) 0.3426(4) 0.5680(2) 0.0488(12) Uani 1 1 d . . . . .
C41 C 0.6521(5) 0.1866(4) 0.7472(3) 0.0560(14) Uani 1 1 d . . . . .
H41 H 0.618349 0.199830 0.780477 0.067 Uiso 1 1 calc R . . . .
C87 C 1.0019(5) 0.7832(4) 0.9872(2) 0.0503(12) Uani 1 1 d . . . . .
C9 C 0.4111(4) 0.8076(4) 0.7475(2) 0.0479(12) Uani 1 1 d . . . . .
C86 C 1.0370(5) 0.6938(4) 0.9708(2) 0.0530(13) Uani 1 1 d . . . . .
H86 H 1.096153 0.643937 0.988471 0.064 Uiso 1 1 calc R . . . .
C36 C 0.7538(5) 0.1763(4) 0.7434(2) 0.0517(13) Uani 1 1 d . . . . .
C38 C 0.7560(5) 0.1410(4) 0.6513(2) 0.0515(12) Uani 1 1 d . . . . .
C89 C 0.8654(5) 0.8390(4) 0.9178(2) 0.0496(12) Uani 1 1 d . . . . .
C5 C 0.8215(5) 0.8335(4) 0.7024(3) 0.0555(14) Uani 1 1 d . . . . .
H5 H 0.876419 0.852406 0.700200 0.067 Uiso 1 1 calc R . . . .
C13 C 0.2455(5) 0.8283(4) 0.7854(3) 0.0562(14) Uani 1 1 d . . . . .
C39 C 0.6519(5) 0.1550(4) 0.6563(2) 0.0520(13) Uani 1 1 d . . . . .
H39 H 0.616367 0.148337 0.626117 0.062 Uiso 1 1 calc R . . . .
O5 O 0.2611(6) 0.6631(5) 0.5936(3) 0.107(2) Uani 1 1 d . U . . .
C3 C 0.6346(5) 0.8793(4) 0.6933(2) 0.0567(14) Uani 1 1 d . . . . .
H3 H 0.565062 0.925384 0.685523 0.068 Uiso 1 1 calc R . . . .
C19 C 0.1397(5) 0.8259(4) 0.7788(3) 0.0610(15) Uani 1 1 d . . . . .
C8 C 0.4811(4) 0.7827(4) 0.6992(2) 0.0508(12) Uani 1 1 d . . . . .
H8A H 0.466381 0.738373 0.679343 0.061 Uiso 1 1 calc R . . . .
H8B H 0.463301 0.839948 0.674884 0.061 Uiso 1 1 calc R . . . .
C90 C 0.9028(5) 0.7498(4) 0.9032(2) 0.0502(12) Uani 1 1 d . . . . .
H90 H 0.869456 0.737715 0.874056 0.060 Uiso 1 1 calc R . . . .
C11 C 0.3716(4) 0.8583(4) 0.8369(2) 0.0542(13) Uani 1 1 d . . . . .
C6 C 0.8444(4) 0.7412(4) 0.7164(2) 0.0471(11) Uani 1 1 d . . . . .
H6 H 0.914248 0.695536 0.723929 0.057 Uiso 1 1 calc R . . . .
C42 C 0.8121(5) 0.1136(4) 0.5988(3) 0.0594(14) Uani 1 1 d . . . . .
C73 C 1.1350(5) 0.4888(4) 0.6976(3) 0.0590(14) Uani 1 1 d . . . . .
H73 H 1.172377 0.477471 0.665270 0.071 Uiso 1 1 calc R . . . .
C14 C 0.3147(4) 0.8045(4) 0.7420(2) 0.0509(12) Uani 1 1 d . . . . .
H14 H 0.295980 0.786862 0.709883 0.061 Uiso 1 1 calc R . . . .
C40 C 0.5986(5) 0.1782(4) 0.7039(3) 0.0559(14) Uani 1 1 d . . . . .
C37 C 0.8065(5) 0.1525(4) 0.6961(2) 0.0557(14) Uani 1 1 d . . . . .
H37 H 0.876898 0.143862 0.694010 0.067 Uiso 1 1 calc R . . . .
C57 C 1.0858(5) 0.4427(4) 0.5746(3) 0.0576(14) Uani 1 1 d . . . . .
H57A H 1.122049 0.475395 0.590986 0.069 Uiso 1 1 calc R . . . .
H57B H 1.058404 0.474936 0.538755 0.069 Uiso 1 1 calc R . . . .
C81 C 0.6797(6) 0.5504(5) 0.9335(2) 0.0651(16) Uani 1 1 d . . . . .
H81 H 0.616277 0.547560 0.943205 0.078 Uiso 1 1 calc R . . . .
C62 C 1.2260(5) 0.1752(4) 0.5811(2) 0.0569(14) Uani 1 1 d . . . . .
C75 C 1.1220(5) 0.5217(4) 0.7906(3) 0.0622(17) Uani 1 1 d . . . . .
H75 H 1.150689 0.532843 0.821833 0.075 Uiso 1 1 calc R . . . .
C88 C 0.9182(5) 0.8531(4) 0.9598(2) 0.0538(13) Uani 1 1 d . . . . .
H88 H 0.894876 0.914735 0.970049 0.065 Uiso 1 1 calc R . . . .
C95 C 0.7703(5) 0.9206(4) 0.8912(3) 0.0572(14) Uani 1 1 d . . . . .
C4 C 0.7159(5) 0.9010(4) 0.6910(3) 0.0586(15) Uani 1 1 d . . . . .
H4 H 0.702636 0.964009 0.681476 0.070 Uiso 1 1 calc R . . . .
O6 O 0.4318(7) 0.6418(6) 0.6263(3) 0.116(2) Uani 1 1 d . U . . .
C25 C 0.5333(5) 0.4830(5) 0.7594(3) 0.0655(17) Uani 1 1 d . . . . .
H25 H 0.468371 0.479508 0.762238 0.079 Uiso 1 1 calc R . . . .
C52 C 0.8938(6) 0.4153(4) 0.5386(2) 0.0651(18) Uani 1 1 d . . . . .
H52 H 0.943930 0.399667 0.511272 0.078 Uiso 1 1 calc R . . . .
C35 C 0.8076(6) 0.1865(4) 0.7923(2) 0.0575(14) Uani 1 1 d . . . . .
H35A H 0.754335 0.215042 0.819312 0.069 Uiso 1 1 calc R . . . .
H35B H 0.856823 0.123520 0.807784 0.069 Uiso 1 1 calc R . . . .
C24 C 0.5366(5) 0.5692(4) 0.7445(3) 0.0562(13) Uani 1 1 d . . . . .
H24 H 0.473678 0.624477 0.737085 0.067 Uiso 1 1 calc R . . . .
C61 C 1.3078(6) 0.1689(5) 0.5457(3) 0.0685(18) Uani 1 1 d . . . . .
H61 H 1.359758 0.108649 0.539308 0.082 Uiso 1 1 calc R . . . .
C74 C 1.1773(5) 0.5051(5) 0.7436(3) 0.0676(18) Uani 1 1 d . . . . .
H74 H 1.244232 0.504884 0.742738 0.081 Uiso 1 1 calc R . . . .
C46 C 0.4853(6) 0.1937(5) 0.7098(3) 0.0653(16) Uani 1 1 d . . . . .
C53 C 0.7974(6) 0.4154(5) 0.5315(2) 0.0645(16) Uani 1 1 d . . . . .
H53 H 0.780708 0.399836 0.498179 0.077 Uiso 1 1 calc R . . . .
C59 C 1.2442(5) 0.3328(5) 0.5328(2) 0.0597(15) Uani 1 1 d . . . . .
H59 H 1.250043 0.386452 0.517000 0.072 Uiso 1 1 calc R . . . .
C91 C 1.0606(6) 0.8032(5) 1.0330(3) 0.0686(17) Uani 1 1 d . . . . .
C31 C 1.1529(6) 0.1065(4) 0.7932(3) 0.0674(18) Uani 1 1 d . . . . .
H31 H 1.208386 0.045416 0.798126 0.081 Uiso 1 1 calc R . . . .
C30 C 1.0529(6) 0.1177(4) 0.7930(3) 0.0618(16) Uani 1 1 d . . . . .
H30 H 1.037791 0.065290 0.798504 0.074 Uiso 1 1 calc R . . . .
C32 C 1.1763(6) 0.1840(4) 0.7863(3) 0.0710(19) Uani 1 1 d . . . . .
H32 H 1.247114 0.174236 0.788944 0.085 Uiso 1 1 calc R . . . .
C26 C 0.6271(5) 0.4035(4) 0.7699(3) 0.0595(15) Uani 1 1 d . . . . .
H26 H 0.626975 0.345182 0.780724 0.071 Uiso 1 1 calc R . . . .
C80 C 0.7372(7) 0.5727(5) 0.9715(2) 0.075(2) Uani 1 1 d . . . . .
H80 H 0.710677 0.584192 1.006411 0.090 Uiso 1 1 calc R . . . .
C54 C 0.7248(6) 0.4373(5) 0.5710(3) 0.0661(16) Uani 1 1 d . . . . .
H54 H 0.659125 0.437529 0.563732 0.079 Uiso 1 1 calc R . . . .
C47 C 0.4830(6) 0.1201(5) 0.7541(3) 0.0732(18) Uani 1 1 d . . . . .
H47A H 0.535547 0.057900 0.746906 0.110 Uiso 1 1 calc GR . . . .
H47B H 0.413489 0.121146 0.754086 0.110 Uiso 1 1 calc GR . . . .
H47C H 0.498362 0.135153 0.789188 0.110 Uiso 1 1 calc GR . . . .
C15 C 0.4062(5) 0.8874(5) 0.8865(3) 0.0617(15) Uani 1 1 d . . . . .
C96 C 0.7260(6) 0.8925(5) 0.8440(3) 0.0735(19) Uani 1 1 d . . . . .
H96A H 0.780949 0.865315 0.818100 0.110 Uiso 1 1 calc GR . . . .
H96B H 0.667879 0.947785 0.826591 0.110 Uiso 1 1 calc GR . . . .
H96C H 0.700957 0.846516 0.856978 0.110 Uiso 1 1 calc GR . . . .
C79 C 0.8254(7) 0.5782(5) 0.9607(2) 0.0686(19) Uani 1 1 d . . . . .
H79 H 0.861271 0.594721 0.986667 0.082 Uiso 1 1 calc R . . . .
C17 C 0.5077(6) 0.8078(5) 0.9107(3) 0.0690(17) Uani 1 1 d . . . . .
H17A H 0.495757 0.752725 0.920911 0.103 Uiso 1 1 calc GR . . . .
H17B H 0.529751 0.827439 0.942492 0.103 Uiso 1 1 calc GR . . . .
H17C H 0.562539 0.792352 0.884165 0.103 Uiso 1 1 calc GR . . . .
C84 C 1.0295(6) 0.5763(4) 0.9147(3) 0.072(2) Uani 1 1 d . . . . .
H84A H 1.091983 0.562434 0.892810 0.087 Uiso 1 1 calc R . . . .
H84B H 1.051929 0.534012 0.948066 0.087 Uiso 1 1 calc R . . . .
C68 C 1.2159(5) 0.0903(4) 0.6070(3) 0.0645(16) Uani 1 1 d . . . . .
C69 C 1.1313(7) 0.1138(5) 0.6475(3) 0.077(2) Uani 1 1 d . . . . .
H69A H 1.143356 0.149173 0.674688 0.115 Uiso 1 1 calc GR . . . .
H69B H 1.132290 0.056115 0.664757 0.115 Uiso 1 1 calc GR . . . .
H69C H 1.063102 0.151507 0.629474 0.115 Uiso 1 1 calc GR . . . .
C20 C 0.0781(5) 0.8939(5) 0.7311(3) 0.0686(17) Uani 1 1 d . . . . .
H20A H 0.078405 0.954539 0.734290 0.103 Uiso 1 1 calc GR . . . .
H20B H 0.005817 0.901498 0.731005 0.103 Uiso 1 1 calc GR . . . .
H20C H 0.110611 0.869249 0.697693 0.103 Uiso 1 1 calc GR . . . .
C16 C 0.4244(6) 0.9734(5) 0.8726(3) 0.0696(17) Uani 1 1 d . . . . .
H16A H 0.485929 0.957067 0.850319 0.104 Uiso 1 1 calc GR . . . .
H16B H 0.436046 0.997003 0.905594 0.104 Uiso 1 1 calc GR . . . .
H16C H 0.362987 1.021689 0.852824 0.104 Uiso 1 1 calc GR . . . .
C60 C 1.3154(6) 0.2440(5) 0.5206(3) 0.073(2) Uani 1 1 d . . . . .
C98 C 0.7948(6) 1.0018(5) 0.8720(4) 0.086(3) Uani 1 1 d . . . . .
H98A H 0.817582 1.023475 0.902661 0.129 Uiso 1 1 calc GR . . . .
H98B H 0.731926 1.052890 0.855007 0.129 Uiso 1 1 calc GR . . . .
H98C H 0.850562 0.981169 0.845996 0.129 Uiso 1 1 calc GR . . . .
C22 C 0.0747(5) 0.8544(5) 0.8292(4) 0.0723(19) Uani 1 1 d . . . . .
H22A H 0.112702 0.811010 0.859976 0.108 Uiso 1 1 calc GR . . . .
H22B H 0.007450 0.852508 0.823736 0.108 Uiso 1 1 calc GR . . . .
H22C H 0.062589 0.917774 0.835965 0.108 Uiso 1 1 calc GR . . . .
C18 C 0.3212(6) 0.9137(7) 0.9301(3) 0.083(2) Uani 1 1 d . . . . .
H18A H 0.300510 0.862870 0.937245 0.124 Uiso 1 1 calc GR . . . .
H18B H 0.259975 0.970920 0.917252 0.124 Uiso 1 1 calc GR . . . .
H18C H 0.349673 0.923856 0.963165 0.124 Uiso 1 1 calc GR . . . .
C97 C 0.6831(6) 0.9571(5) 0.9326(3) 0.0734(18) Uani 1 1 d . . . . .
H97A H 0.666600 0.906183 0.946809 0.110 Uiso 1 1 calc GR . . . .
H97B H 0.620410 1.007728 0.915229 0.110 Uiso 1 1 calc GR . . . .
H97C H 0.707330 0.980419 0.962033 0.110 Uiso 1 1 calc GR . . . .
C48 C 0.4388(7) 0.1825(7) 0.6579(4) 0.088(2) Uani 1 1 d . . . . .
H48A H 0.449518 0.221765 0.628640 0.131 Uiso 1 1 calc GR . . . .
H48B H 0.363789 0.201483 0.661800 0.131 Uiso 1 1 calc GR . . . .
H48C H 0.473294 0.117076 0.649902 0.131 Uiso 1 1 calc GR . . . .
C21 C 0.1527(7) 0.7277(5) 0.7689(4) 0.079(2) Uani 1 1 d . . . . .
H21A H 0.190742 0.708490 0.735908 0.119 Uiso 1 1 calc GR . . . .
H21B H 0.083638 0.728543 0.765427 0.119 Uiso 1 1 calc GR . . . .
H21C H 0.192010 0.683551 0.799172 0.119 Uiso 1 1 calc GR . . . .
C64 C 1.4095(7) 0.2390(6) 0.4831(3) 0.085(2) Uani 1 1 d . . . . .
C66 C 1.3587(8) 0.2828(7) 0.4282(3) 0.090(2) Uani 1 1 d . . . . .
H66A H 1.286759 0.329426 0.432519 0.135 Uiso 1 1 calc GR . . . .
H66B H 1.358038 0.234211 0.406878 0.135 Uiso 1 1 calc GR . . . .
H66C H 1.398572 0.312864 0.409819 0.135 Uiso 1 1 calc GR . . . .
C71 C 1.3202(8) 0.0235(6) 0.6363(5) 0.102(3) Uani 1 1 d . . . . .
H71A H 1.377665 0.009903 0.611453 0.153 Uiso 1 1 calc GR . . . .
H71B H 1.316930 -0.034742 0.649246 0.153 Uiso 1 1 calc GR . . . .
H71C H 1.332111 0.052861 0.666730 0.153 Uiso 1 1 calc GR . . . .
C2T C 0.4088(7) 0.5038(7) 0.5977(3) 0.0828(19) Uani 1 1 d . U . . .
C43 C 0.7520(8) 0.0890(8) 0.5592(4) 0.100(3) Uani 1 1 d . . . . .
H43A H 0.744612 0.033301 0.573625 0.151 Uiso 1 1 calc GR . . . .
H43B H 0.789484 0.076345 0.525580 0.151 Uiso 1 1 calc GR . . . .
H43C H 0.682564 0.141075 0.552463 0.151 Uiso 1 1 calc GR . . . .
C44 C 0.8375(8) 0.1923(6) 0.5753(4) 0.087(2) Uani 1 1 d . . . . .
H44A H 0.775191 0.241534 0.556788 0.131 Uiso 1 1 calc GR . . . .
H44B H 0.893903 0.167908 0.549883 0.131 Uiso 1 1 calc GR . . . .
H44C H 0.859895 0.218008 0.604275 0.131 Uiso 1 1 calc GR . . . .
C65 C 1.4865(7) 0.1423(7) 0.4808(5) 0.099(3) Uani 1 1 d . . . . .
H65A H 1.513386 0.114702 0.517143 0.148 Uiso 1 1 calc GR . . . .
H65B H 1.544377 0.140415 0.458601 0.148 Uiso 1 1 calc GR . . . .
H65C H 1.453599 0.106881 0.465283 0.148 Uiso 1 1 calc GR . . . .
C45 C 0.9209(8) 0.0231(6) 0.6120(4) 0.087(2) Uani 1 1 d . . . . .
H45A H 0.968304 0.040373 0.631647 0.131 Uiso 1 1 calc GR . . . .
H45B H 0.952621 -0.001969 0.578516 0.131 Uiso 1 1 calc GR . . . .
H45C H 0.908131 -0.024342 0.634020 0.131 Uiso 1 1 calc GR . . . .
C70 C 1.1956(9) 0.0412(6) 0.5621(5) 0.104(3) Uani 1 1 d . . . . .
H70A H 1.230194 0.050850 0.529758 0.156 Uiso 1 1 calc GR . . . .
H70B H 1.120195 0.066762 0.554680 0.156 Uiso 1 1 calc GR . . . .
H70C H 1.223458 -0.025774 0.572932 0.156 Uiso 1 1 calc GR . . . .
C67 C 1.4657(7) 0.2955(6) 0.5026(4) 0.085(2) Uani 1 1 d . . . . .
H67A H 1.414070 0.359411 0.507218 0.128 Uiso 1 1 calc GR . . . .
H67B H 1.516142 0.296864 0.476014 0.128 Uiso 1 1 calc GR . . . .
H67C H 1.502522 0.266028 0.536897 0.128 Uiso 1 1 calc GR . . . .
C92 C 0.9899(8) 0.8830(6) 1.0634(3) 0.086(2) Uani 1 1 d . . . . .
H92A H 1.013432 0.870989 1.101130 0.129 Uiso 1 1 calc GR . . . .
H92B H 0.918252 0.889380 1.060849 0.129 Uiso 1 1 calc GR . . . .
H92C H 0.991796 0.940681 1.048177 0.129 Uiso 1 1 calc GR . . . .
C94 C 1.1151(14) 0.7189(7) 1.0729(5) 0.155(7) Uani 1 1 d . . . . .
H94A H 1.175551 0.722035 1.089566 0.232 Uiso 1 1 calc GR . . . .
H94B H 1.138749 0.661848 1.054310 0.232 Uiso 1 1 calc GR . . . .
H94C H 1.066319 0.718229 1.100626 0.232 Uiso 1 1 calc GR . . . .
C49 C 0.4209(7) 0.2909(5) 0.7274(4) 0.086(2) Uani 1 1 d . . . . .
H49A H 0.447950 0.296127 0.762196 0.130 Uiso 1 1 calc GR . . . .
H49B H 0.347705 0.301769 0.730517 0.130 Uiso 1 1 calc GR . . . .
H49C H 0.425431 0.337377 0.700793 0.130 Uiso 1 1 calc GR . . . .
C93 C 1.1370(10) 0.8385(11) 1.0068(5) 0.122(4) Uani 1 1 d . . . . .
H93A H 1.182855 0.792775 0.983059 0.184 Uiso 1 1 calc GR . . . .
H93B H 1.179421 0.846631 1.034718 0.184 Uiso 1 1 calc GR . . . .
H93C H 1.097242 0.898298 0.985879 0.184 Uiso 1 1 calc GR . . . .
S1 S 0.4969(3) 0.3024(2) 0.89173(15) 0.1303(11) Uani 1 1 d . U . . .
O3 O 0.4466(7) 0.3836(6) 0.8611(4) 0.127(2) Uani 1 1 d . U . . .
O1 O 0.4313(16) 0.2824(13) 0.9240(5) 0.236(7) Uani 1 1 d . U . . .
O2 O 0.5883(13) 0.2339(8) 0.8737(4) 0.239(8) Uani 1 1 d . U . . .
F3 F 0.4928(7) 0.4154(6) 0.9639(3) 0.147(3) Uani 1 1 d . U . . .
F2 F 0.6152(7) 0.2755(8) 0.9783(4) 0.198(4) Uani 1 1 d . U . . .
F1 F 0.6190(8) 0.3720(9) 0.9166(5) 0.194(4) Uani 1 1 d . U . . .
C1T C 0.5619(10) 0.3429(10) 0.9453(6) 0.129(3) Uani 1 1 d . U . . .
O2E O 1.0734(5) 0.6447(4) 0.5907(3) 0.0861(16) Uani 1 1 d . U . . .
H2E H 1.068636 0.620621 0.621036 0.129 Uiso 1 1 calc R . . . .
C3E C 0.9921(9) 0.7348(7) 0.5825(5) 0.105(3) Uani 1 1 d . U . . .
H3EA H 0.986558 0.767195 0.615255 0.126 Uiso 1 1 calc R . . . .
H3EB H 1.010730 0.769354 0.552927 0.126 Uiso 1 1 calc R . . . .
C4E C 0.8950(10) 0.7393(12) 0.5704(5) 0.143(5) Uani 1 1 d . U . . .
H4EA H 0.878240 0.700717 0.597616 0.214 Uiso 1 1 calc GR . . . .
H4EB H 0.896282 0.716323 0.535151 0.214 Uiso 1 1 calc GR . . . .
H4EC H 0.841905 0.804166 0.569730 0.214 Uiso 1 1 calc GR . . . .
O1E O 0.3974(9) 0.6081(9) 0.8817(5) 0.164(4) Uani 1 1 d . U . . .
H1E H 0.443113 0.554264 0.876880 0.246 Uiso 1 1 calc R . . . .
C1E C 0.3093(9) 0.6017(8) 0.9085(4) 0.101(3) Uani 1 1 d . U . . .
H1EA H 0.330899 0.575765 0.945994 0.121 Uiso 1 1 calc R . . . .
H1EB H 0.252029 0.665340 0.909335 0.121 Uiso 1 1 calc R . . . .
C2E C 0.2701(6) 0.5453(5) 0.8837(4) 0.0738(19) Uani 1 1 d . U . . .
H2EA H 0.290760 0.540505 0.846275 0.111 Uiso 1 1 calc GR . . . .
H2EB H 0.193688 0.573776 0.885216 0.111 Uiso 1 1 calc GR . . . .
H2EC H 0.299096 0.482838 0.902785 0.111 Uiso 1 1 calc GR . . . .
C6E C 0.2374(10) 0.2225(8) 0.9387(5) 0.115(3) Uani 1 1 d . U . . .
H6EA H 0.296200 0.231066 0.953147 0.173 Uiso 1 1 calc GR . . . .
H6EB H 0.264006 0.167067 0.918597 0.173 Uiso 1 1 calc GR . . . .
H6EC H 0.195579 0.214500 0.968274 0.173 Uiso 1 1 calc GR . . . .
O3E O 0.1931(8) 0.3698(7) 0.9038(4) 0.139(3) Uani 1 1 d . U . . .
H3E H 0.229747 0.369905 0.877344 0.208 Uiso 1 1 calc R . . . .
C5E C 0.1782(19) 0.2969(10) 0.9064(8) 0.190(9) Uani 1 1 d . U . . .
H5EA H 0.184421 0.276636 0.869711 0.228 Uiso 1 1 calc R . . . .
H5EB H 0.104735 0.315425 0.916524 0.228 Uiso 1 1 calc R . . . .

loop_
_atom_site_aniso_label
_atom_site_aniso_U_11
_atom_site_aniso_U_22
_atom_site_aniso_U_33
_atom_site_aniso_U_23
_atom_site_aniso_U_13
_atom_site_aniso_U_12
Fe1 0.0363(4) 0.0324(4) 0.0363(4) -0.0127(3) 0.0033(3) -0.0152(3)
S2 0.0939(14) 0.0966(13) 0.0734(11) -0.0241(10) 0.0109(10) -0.0536(12)
N2 0.044(2) 0.041(2) 0.0366(19) -0.0186(17) 0.0105(16) -0.0187(18)
N6 0.054(2) 0.0332(18) 0.040(2) -0.0136(16) 0.0014(18) -0.0191(17)
N3 0.045(2) 0.0385(19) 0.0386(19) -0.0127(16) 0.0015(16) -0.0196(17)
N4 0.041(2) 0.0372(19) 0.043(2) -0.0124(17) 0.0041(17) -0.0139(17)
N1 0.038(2) 0.0333(18) 0.0398(19) -0.0128(16) 0.0074(16) -0.0121(16)
N9 0.055(3) 0.037(2) 0.052(2) -0.0093(19) 0.021(2) -0.0143(19)
N7 0.039(2) 0.042(2) 0.049(2) -0.0062(18) 0.0064(18) -0.0108(18)
N8 0.069(3) 0.041(2) 0.050(2) -0.0081(19) 0.000(2) -0.029(2)
N5 0.042(2) 0.0304(18) 0.052(2) -0.0099(17) 0.0002(18) -0.0137(16)
N10 0.065(3) 0.040(2) 0.053(3) -0.020(2) -0.014(2) -0.013(2)
F5 0.108(4) 0.116(4) 0.119(4) -0.039(3) 0.007(3) -0.070(3)
C23 0.042(3) 0.046(3) 0.043(2) -0.020(2) 0.007(2) -0.018(2)
C50 0.047(3) 0.037(2) 0.048(3) -0.008(2) 0.007(2) -0.013(2)
C1 0.045(3) 0.040(2) 0.037(2) -0.0119(19) 0.0052(19) -0.014(2)
C28 0.058(3) 0.044(3) 0.042(2) -0.012(2) 0.001(2) -0.030(2)
C56 0.052(3) 0.041(2) 0.037(2) -0.011(2) -0.001(2) -0.015(2)
C34 0.054(3) 0.033(2) 0.042(2) -0.0098(19) -0.004(2) -0.018(2)
C63 0.052(3) 0.046(3) 0.049(3) -0.020(2) 0.009(2) -0.012(2)
C7 0.043(2) 0.037(2) 0.041(2) -0.0083(19) 0.0084(19) -0.013(2)
C77 0.053(3) 0.032(2) 0.053(3) -0.009(2) -0.011(2) -0.015(2)
C85 0.060(3) 0.049(3) 0.049(3) -0.022(2) 0.000(2) -0.021(3)
C27 0.057(3) 0.044(2) 0.046(3) -0.016(2) 0.009(2) -0.027(2)
C72 0.042(3) 0.036(2) 0.060(3) -0.003(2) 0.001(2) -0.015(2)
O4 0.088(4) 0.132(5) 0.076(3) -0.031(3) 0.018(3) -0.064(4)
C2 0.045(3) 0.037(2) 0.050(3) -0.011(2) 0.008(2) -0.009(2)
F6 0.112(4) 0.157(5) 0.078(3) -0.037(3) 0.020(3) -0.077(4)
C29 0.064(3) 0.042(3) 0.048(3) -0.004(2) -0.012(2) -0.027(2)
C83 0.060(3) 0.038(2) 0.037(2) -0.010(2) -0.001(2) -0.011(2)
C12 0.047(3) 0.038(2) 0.067(3) -0.011(2) 0.015(3) -0.013(2)
F4 0.074(3) 0.138(4) 0.112(4) -0.021(3) 0.005(3) -0.033(3)
C51 0.062(3) 0.039(2) 0.040(2) -0.011(2) 0.009(2) -0.015(2)
C78 0.067(4) 0.039(2) 0.046(3) -0.014(2) -0.010(3) -0.012(2)
C33 0.050(3) 0.040(3) 0.058(3) -0.012(2) -0.006(2) -0.014(2)
C55 0.054(3) 0.056(3) 0.045(3) -0.016(2) 0.000(2) -0.020(3)
C82 0.063(3) 0.044(3) 0.043(3) -0.010(2) 0.008(2) -0.017(2)
C76 0.050(3) 0.035(2) 0.062(3) -0.004(2) -0.009(2) -0.020(2)
C10 0.037(2) 0.044(3) 0.067(3) -0.006(2) 0.009(2) -0.011(2)
C58 0.047(3) 0.053(3) 0.043(2) -0.021(2) 0.011(2) -0.016(2)
C41 0.070(4) 0.041(3) 0.062(3) -0.004(2) -0.002(3) -0.029(3)
C87 0.055(3) 0.051(3) 0.052(3) -0.018(2) 0.004(2) -0.026(2)
C9 0.041(3) 0.039(2) 0.055(3) -0.008(2) 0.006(2) -0.010(2)
C86 0.060(3) 0.055(3) 0.047(3) -0.010(2) -0.005(2) -0.026(3)
C36 0.064(3) 0.037(2) 0.059(3) -0.004(2) -0.004(3) -0.026(2)
C38 0.057(3) 0.042(3) 0.063(3) -0.015(2) -0.002(3) -0.026(2)
C89 0.056(3) 0.048(3) 0.048(3) -0.008(2) 0.006(2) -0.025(2)
C5 0.058(3) 0.043(3) 0.069(3) -0.007(3) 0.015(3) -0.025(2)
C13 0.046(3) 0.037(2) 0.080(4) -0.010(3) 0.015(3) -0.012(2)
C39 0.052(3) 0.044(3) 0.062(3) -0.013(2) -0.003(3) -0.022(2)
O5 0.107(5) 0.095(4) 0.105(4) 0.000(4) 0.006(4) -0.033(4)
C3 0.058(3) 0.039(3) 0.061(3) 0.001(2) 0.012(3) -0.011(2)
C19 0.055(3) 0.048(3) 0.088(4) -0.021(3) 0.017(3) -0.028(3)
C8 0.037(3) 0.055(3) 0.049(3) -0.007(2) 0.003(2) -0.010(2)
C90 0.053(3) 0.052(3) 0.049(3) -0.015(2) -0.004(2) -0.024(2)
C11 0.046(3) 0.039(3) 0.065(3) -0.011(2) 0.014(2) -0.006(2)
C6 0.048(3) 0.039(2) 0.053(3) -0.012(2) 0.008(2) -0.017(2)
C42 0.065(4) 0.056(3) 0.066(3) -0.017(3) 0.003(3) -0.033(3)
C73 0.048(3) 0.053(3) 0.077(4) -0.003(3) 0.010(3) -0.024(3)
C14 0.043(3) 0.040(2) 0.063(3) -0.010(2) 0.005(2) -0.011(2)
C40 0.058(3) 0.039(3) 0.070(4) -0.004(3) -0.005(3) -0.021(2)
C37 0.065(4) 0.045(3) 0.063(3) -0.007(3) -0.009(3) -0.029(3)
C57 0.064(4) 0.052(3) 0.063(3) -0.018(3) 0.028(3) -0.030(3)
C81 0.074(4) 0.059(3) 0.051(3) -0.011(3) 0.010(3) -0.017(3)
C62 0.056(3) 0.045(3) 0.050(3) -0.016(2) -0.007(2) -0.002(2)
C75 0.066(4) 0.051(3) 0.082(4) 0.006(3) -0.023(3) -0.038(3)
C88 0.066(3) 0.042(3) 0.059(3) -0.015(2) 0.000(3) -0.027(3)
C95 0.055(3) 0.050(3) 0.063(3) -0.007(3) 0.006(3) -0.019(3)
C4 0.062(3) 0.037(2) 0.070(4) 0.000(3) 0.007(3) -0.016(2)
O6 0.172(7) 0.146(6) 0.091(4) -0.022(4) 0.009(4) -0.123(6)
C25 0.054(3) 0.061(3) 0.097(5) -0.027(3) 0.013(3) -0.036(3)
C52 0.099(5) 0.043(3) 0.043(3) -0.014(2) 0.015(3) -0.019(3)
C35 0.080(4) 0.051(3) 0.057(3) -0.003(3) -0.004(3) -0.043(3)
C24 0.045(3) 0.053(3) 0.073(4) -0.024(3) 0.008(3) -0.020(2)
C61 0.066(4) 0.055(3) 0.061(3) -0.022(3) 0.005(3) 0.000(3)
C74 0.046(3) 0.068(4) 0.097(5) 0.007(4) -0.003(3) -0.034(3)
C46 0.060(4) 0.064(4) 0.070(4) -0.003(3) -0.001(3) -0.026(3)
C53 0.087(5) 0.074(4) 0.040(3) -0.017(3) -0.004(3) -0.039(4)
C59 0.060(3) 0.061(3) 0.044(3) -0.003(3) 0.012(2) -0.013(3)
C91 0.076(4) 0.068(4) 0.070(4) -0.026(3) -0.009(3) -0.035(3)
C31 0.072(4) 0.041(3) 0.078(4) -0.004(3) -0.023(3) -0.014(3)
C30 0.080(4) 0.036(3) 0.066(4) -0.004(2) -0.011(3) -0.022(3)
C32 0.074(4) 0.042(3) 0.081(4) -0.005(3) -0.028(4) -0.011(3)
C26 0.057(3) 0.053(3) 0.084(4) -0.026(3) 0.017(3) -0.034(3)
C80 0.096(6) 0.064(4) 0.038(3) -0.015(3) 0.004(3) -0.009(4)
C54 0.073(4) 0.068(4) 0.055(3) -0.022(3) -0.005(3) -0.025(3)
C47 0.058(4) 0.067(4) 0.100(5) -0.012(4) 0.011(4) -0.032(3)
C15 0.052(3) 0.062(3) 0.067(4) -0.024(3) 0.016(3) -0.018(3)
C96 0.066(4) 0.069(4) 0.063(4) 0.001(3) -0.007(3) -0.010(3)
C79 0.083(5) 0.060(4) 0.044(3) -0.019(3) -0.007(3) -0.011(3)
C17 0.070(4) 0.062(4) 0.067(4) -0.012(3) -0.001(3) -0.021(3)
C84 0.065(4) 0.052(3) 0.089(5) -0.034(3) -0.028(4) -0.009(3)
C68 0.061(4) 0.045(3) 0.078(4) -0.014(3) -0.005(3) -0.013(3)
C69 0.101(6) 0.054(3) 0.079(4) -0.005(3) 0.002(4) -0.037(4)
C20 0.051(3) 0.063(4) 0.094(5) -0.019(3) 0.002(3) -0.025(3)
C16 0.061(4) 0.053(3) 0.088(5) -0.019(3) -0.004(3) -0.017(3)
C60 0.071(4) 0.061(4) 0.053(3) -0.007(3) 0.014(3) 0.003(3)
C98 0.065(4) 0.057(4) 0.132(7) 0.019(4) -0.005(4) -0.027(3)
C22 0.052(3) 0.063(4) 0.108(5) -0.015(4) 0.023(4) -0.030(3)
C18 0.062(4) 0.105(6) 0.079(5) -0.039(4) 0.027(4) -0.031(4)
C97 0.063(4) 0.074(4) 0.073(4) -0.017(3) 0.005(3) -0.018(3)
C48 0.062(4) 0.119(7) 0.090(5) -0.010(5) -0.009(4) -0.047(5)
C21 0.082(5) 0.056(4) 0.108(6) -0.021(4) 0.003(4) -0.034(4)
C64 0.088(5) 0.078(5) 0.075(5) -0.014(4) 0.025(4) -0.021(4)
C66 0.105(6) 0.109(6) 0.057(4) -0.027(4) 0.026(4) -0.044(5)
C71 0.083(6) 0.060(4) 0.153(9) 0.030(5) -0.030(6) -0.027(4)
C2T 0.077(5) 0.097(5) 0.082(4) -0.025(4) 0.008(4) -0.042(4)
C43 0.088(6) 0.126(7) 0.101(6) -0.062(6) 0.009(5) -0.051(6)
C44 0.101(6) 0.083(5) 0.089(5) -0.007(4) 0.004(5) -0.050(5)
C65 0.071(5) 0.091(6) 0.132(8) -0.027(5) 0.035(5) -0.032(4)
C45 0.094(6) 0.069(4) 0.106(6) -0.014(4) -0.007(5) -0.040(4)
C70 0.115(7) 0.077(5) 0.133(8) -0.044(5) -0.007(6) -0.047(5)
C67 0.079(5) 0.090(5) 0.087(5) -0.007(4) 0.023(4) -0.038(4)
C92 0.093(6) 0.077(5) 0.080(5) -0.033(4) -0.001(4) -0.027(4)
C94 0.252(17) 0.073(5) 0.113(8) -0.016(5) -0.112(10) -0.042(8)
C49 0.087(5) 0.063(4) 0.096(6) -0.013(4) 0.010(4) -0.019(4)
C93 0.110(8) 0.197(12) 0.105(7) -0.062(8) 0.016(6) -0.101(9)
S1 0.149(3) 0.111(2) 0.142(2) -0.0290(18) 0.062(2) -0.066(2)
O3 0.111(5) 0.099(4) 0.163(7) -0.041(4) 0.010(5) -0.035(4)
O1 0.360(18) 0.327(16) 0.173(10) -0.102(10) 0.128(11) -0.279(16)
O2 0.295(15) 0.141(8) 0.129(7) -0.019(6) 0.087(9) 0.046(8)
F3 0.138(6) 0.158(6) 0.131(5) -0.035(4) -0.027(4) -0.047(5)
F2 0.122(6) 0.210(9) 0.181(8) 0.056(7) -0.004(5) -0.010(6)
F1 0.141(6) 0.247(11) 0.215(10) 0.042(7) -0.013(6) -0.113(7)
C1T 0.092(7) 0.115(7) 0.153(9) 0.023(5) 0.000(5) -0.027(5)
O2E 0.101(4) 0.062(3) 0.088(4) -0.009(3) -0.013(3) -0.028(3)
C3E 0.104(6) 0.090(5) 0.112(7) -0.041(5) 0.009(6) -0.028(5)
C4E 0.097(6) 0.202(14) 0.087(6) -0.047(8) -0.006(6) -0.020(7)
O1E 0.154(8) 0.196(10) 0.186(9) -0.013(8) 0.010(7) -0.117(8)
C1E 0.113(7) 0.099(6) 0.095(6) -0.023(5) -0.008(5) -0.048(6)
C2E 0.052(3) 0.068(4) 0.099(5) -0.012(4) -0.012(4) -0.023(3)
C6E 0.100(7) 0.099(6) 0.154(10) -0.019(6) 0.014(7) -0.049(6)
O3E 0.143(7) 0.126(6) 0.136(7) 0.010(5) 0.020(6) -0.052(6)
C5E 0.24(2) 0.101(8) 0.205(17) -0.019(9) -0.093(15) -0.051(10)

loop_
_atom_type_symbol
_atom_type_description
_atom_type_scat_dispersion_real
_atom_type_scat_dispersion_imag
_atom_type_scat_source
C C 0.0181 0.0091 'International Tables Vol C Tables 4.2.6.8 and 6.1.1.4'
H H 0.0000 0.0000 'International Tables Vol C Tables 4.2.6.8 and 6.1.1.4'
F F 0.0727 0.0534 'International Tables Vol C Tables 4.2.6.8 and 6.1.1.4'
Fe Fe -1.1336 3.1974 'International Tables Vol C Tables 4.2.6.8 and 6.1.1.4'
N N 0.0311 0.0180 'International Tables Vol C Tables 4.2.6.8 and 6.1.1.4'
O O 0.0492 0.0322 'International Tables Vol C Tables 4.2.6.8 and 6.1.1.4'
S S 0.3331 0.5567 'International Tables Vol C Tables 4.2.6.8 and 6.1.1.4'

loop_
_geom_angle_atom_site_label_1
_geom_angle_atom_site_label_2
_geom_angle_atom_site_label_3
_geom_angle
_geom_angle_site_symmetry_1
_geom_angle_site_symmetry_3
_geom_angle_publ_flag
N2 Fe1 N6 99.92(18) . . ?
N2 Fe1 N3 80.09(17) . . ?
N2 Fe1 N4 99.19(17) . . ?
N2 Fe1 N1 80.45(17) . . ?
N2 Fe1 N5 179.14(16) . . ?
N3 Fe1 N6 92.70(16) . . ?
N3 Fe1 N1 160.53(18) . . ?
N4 Fe1 N6 160.89(19) . . ?
N4 Fe1 N3 90.14(16) . . ?
N4 Fe1 N1 92.40(16) . . ?
N1 Fe1 N6 91.19(16) . . ?
N5 Fe1 N6 80.33(18) . . ?
N5 Fe1 N3 99.09(17) . . ?
N5 Fe1 N4 80.56(18) . . ?
N5 Fe1 N1 100.37(17) . . ?
O4 S2 O6 113.9(4) . . ?
O4 S2 C2T 103.1(4) . . ?
O5 S2 O4 117.0(4) . . ?
O5 S2 O6 116.2(5) . . ?
O5 S2 C2T 101.8(4) . . ?
O6 S2 C2T 101.6(5) . . ?
C23 N2 Fe1 120.4(3) . . ?
C23 N2 C27 119.7(5) . . ?
C27 N2 Fe1 120.0(4) . . ?
C77 N6 Fe1 114.5(4) . . ?
C77 N6 C83 107.5(4) . . ?
C83 N6 Fe1 137.8(4) . . ?
C28 N3 Fe1 114.5(3) . . ?
C28 N3 C34 106.5(4) . . ?
C34 N3 Fe1 138.9(3) . . ?
C50 N4 Fe1 114.2(3) . . ?
C50 N4 C56 105.9(4) . . ?
C56 N4 Fe1 139.5(4) . . ?
C1 N1 Fe1 112.9(3) . . ?
C1 N1 C7 107.1(4) . . ?
C7 N1 Fe1 140.0(3) . . ?
C50 N9 C57 130.0(5) . . ?
C51 N9 C50 106.9(4) . . ?
C51 N9 C57 122.9(5) . . ?
C1 N7 C2 106.4(4) . . ?
C1 N7 C8 127.7(5) . . ?
C2 N7 C8 125.4(4) . . ?
C28 N8 C35 128.3(5) . . ?
C29 N8 C28 106.9(4) . . ?
C29 N8 C35 124.7(5) . . ?
C72 N5 Fe1 119.0(4) . . ?
C72 N5 C76 121.1(5) . . ?
C76 N5 Fe1 119.9(4) . . ?
C77 N10 C78 105.6(5) . . ?
C77 N10 C84 132.9(6) . . ?
C78 N10 C84 121.5(6) . . ?
N2 C23 C1 108.1(4) . . ?
N2 C23 C24 121.1(5) . . ?
C24 C23 C1 130.7(5) . . ?
N4 C50 N9 111.3(5) . . ?
N4 C50 C72 116.7(5) . . ?
N9 C50 C72 131.9(5) . . ?
N1 C1 N7 112.2(4) . . ?
N1 C1 C23 118.0(4) . . ?
N7 C1 C23 129.7(5) . . ?
N3 C28 N8 111.8(5) . . ?
N3 C28 C27 116.9(4) . . ?
N8 C28 C27 131.3(5) . . ?
N4 C56 C51 109.3(5) . . ?
N4 C56 C55 131.3(5) . . ?
C51 C56 C55 119.4(5) . . ?
N3 C34 C29 108.3(5) . . ?
N3 C34 C33 131.8(5) . . ?
C29 C34 C33 119.9(5) . . ?
C58 C63 H63 119.5 . . ?
C58 C63 C62 121.0(6) . . ?
C62 C63 H63 119.5 . . ?
N1 C7 C2 107.4(4) . . ?
N1 C7 C6 131.5(5) . . ?
C6 C7 C2 121.2(5) . . ?
N6 C77 N10 113.2(5) . . ?
N6 C77 C76 116.6(4) . . ?
N10 C77 C76 130.3(5) . . ?
C86 C85 C90 119.3(5) . . ?
C86 C85 C84 117.2(5) . . ?
C90 C85 C84 123.4(5) . . ?
N2 C27 C28 108.5(4) . . ?
C26 C27 N2 121.7(5) . . ?
C26 C27 C28 129.8(5) . . ?
N5 C72 C50 109.3(4) . . ?
N5 C72 C73 120.7(5) . . ?
C73 C72 C50 130.0(6) . . ?
N7 C2 C7 106.9(4) . . ?
N7 C2 C3 132.1(5) . . ?
C3 C2 C7 121.0(5) . . ?
N8 C29 C34 106.6(5) . . ?
N8 C29 C30 133.0(5) . . ?
C34 C29 C30 120.5(6) . . ?
N6 C83 C78 106.9(5) . . ?
C82 C83 N6 132.7(5) . . ?
C82 C83 C78 120.3(5) . . ?
C13 C12 H12 118.1 . . ?
C13 C12 C11 123.7(5) . . ?
C11 C12 H12 118.1 . . ?
N9 C51 C56 106.6(5) . . ?
N9 C51 C52 130.9(6) . . ?
C56 C51 C52 122.5(6) . . ?
N10 C78 C83 106.8(5) . . ?
C79 C78 N10 131.7(6) . . ?
C79 C78 C83 121.5(7) . . ?
C34 C33 H33 120.9 . . ?
C32 C33 C34 118.3(6) . . ?
C32 C33 H33 120.9 . . ?
C56 C55 H55 121.3 . . ?
C54 C55 C56 117.4(6) . . ?
C54 C55 H55 121.3 . . ?
C83 C82 H82 121.1 . . ?
C83 C82 C81 117.8(6) . . ?
C81 C82 H82 121.1 . . ?
N5 C76 C77 108.5(5) . . ?
N5 C76 C75 120.4(6) . . ?
C75 C76 C77 131.1(6) . . ?
C9 C10 H10 119.6 . . ?
C9 C10 C11 120.8(5) . . ?
C11 C10 H10 119.6 . . ?
C63 C58 C57 123.2(5) . . ?
C63 C58 C59 121.2(5) . . ?
C59 C58 C57 115.5(5) . . ?
C36 C41 H41 119.3 . . ?
C40 C41 H41 119.3 . . ?
C40 C41 C36 121.5(6) . . ?
C86 C87 C91 120.7(5) . . ?
C88 C87 C86 117.6(5) . . ?
C88 C87 C91 121.6(5) . . ?
C10 C9 C8 122.3(5) . . ?
C10 C9 C14 121.7(5) . . ?
C14 C9 C8 116.0(5) . . ?
C85 C86 C87 120.7(5) . . ?
C85 C86 H86 119.7 . . ?
C87 C86 H86 119.7 . . ?
C41 C36 C35 118.7(6) . . ?
C37 C36 C41 120.4(6) . . ?
C37 C36 C35 120.8(6) . . ?
C39 C38 C42 120.7(5) . . ?
C39 C38 C37 117.9(6) . . ?
C37 C38 C42 121.4(6) . . ?
C90 C89 C88 116.5(5) . . ?
C90 C89 C95 123.7(5) . . ?
C88 C89 C95 119.8(5) . . ?
C6 C5 H5 119.8 . . ?
C6 C5 C4 120.5(5) . . ?
C4 C5 H5 119.8 . . ?
C12 C13 C19 123.5(6) . . ?
C12 C13 C14 118.2(6) . . ?
C14 C13 C19 118.3(6) . . ?
C38 C39 H39 118.8 . . ?
C40 C39 C38 122.4(5) . . ?
C40 C39 H39 118.8 . . ?
C2 C3 H3 121.4 . . ?
C4 C3 C2 117.2(5) . . ?
C4 C3 H3 121.4 . . ?
C13 C19 C20 109.4(5) . . ?
C13 C19 C22 111.3(6) . . ?
C13 C19 C21 111.7(5) . . ?
C20 C19 C22 108.4(6) . . ?
C20 C19 C21 108.7(6) . . ?
C22 C19 C21 107.2(6) . . ?
N7 C8 C9 113.5(4) . . ?
N7 C8 H8A 108.9 . . ?
N7 C8 H8B 108.9 . . ?
C9 C8 H8A 108.9 . . ?
C9 C8 H8B 108.9 . . ?
H8A C8 H8B 107.7 . . ?
C85 C90 H90 118.9 . . ?
C89 C90 C85 122.2(5) . . ?
C89 C90 H90 118.9 . . ?
C12 C11 C10 117.1(6) . . ?
C12 C11 C15 124.2(5) . . ?
C10 C11 C15 118.7(5) . . ?
C7 C6 H6 121.4 . . ?
C5 C6 C7 117.2(5) . . ?
C5 C6 H6 121.4 . . ?
C38 C42 C45 108.1(6) . . ?
C43 C42 C38 113.3(6) . . ?
C43 C42 C44 111.4(7) . . ?
C43 C42 C45 107.3(6) . . ?
C44 C42 C38 109.0(6) . . ?
C44 C42 C45 107.6(7) . . ?
C72 C73 H73 120.9 . . ?
C72 C73 C74 118.2(6) . . ?
C74 C73 H73 120.9 . . ?
C9 C14 C13 118.6(6) . . ?
C9 C14 H14 120.7 . . ?
C13 C14 H14 120.7 . . ?
C41 C40 C39 117.7(6) . . ?
C41 C40 C46 119.3(6) . . ?
C39 C40 C46 123.0(6) . . ?
C36 C37 C38 120.0(6) . . ?
C36 C37 H37 120.0 . . ?
C38 C37 H37 120.0 . . ?
N9 C57 C58 113.7(5) . . ?
N9 C57 H57A 108.8 . . ?
N9 C57 H57B 108.8 . . ?
C58 C57 H57A 108.8 . . ?
C58 C57 H57B 108.8 . . ?
H57A C57 H57B 107.7 . . ?
C82 C81 H81 120.1 . . ?
C82 C81 C80 119.8(7) . . ?
C80 C81 H81 120.1 . . ?
C63 C62 C61 115.5(6) . . ?
C63 C62 C68 121.4(6) . . ?
C61 C62 C68 123.1(5) . . ?
C76 C75 H75 120.4 . . ?
C76 C75 C74 119.2(6) . . ?
C74 C75 H75 120.4 . . ?
C87 C88 C89 123.6(5) . . ?
C87 C88 H88 118.2 . . ?
C89 C88 H88 118.2 . . ?
C89 C95 C96 112.1(5) . . ?
C89 C95 C98 111.7(6) . . ?
C89 C95 C97 109.1(5) . . ?
C96 C95 C97 107.6(6) . . ?
C98 C95 C96 109.1(6) . . ?
C98 C95 C97 106.9(6) . . ?
C5 C4 H4 118.5 . . ?
C3 C4 C5 123.0(5) . . ?
C3 C4 H4 118.5 . . ?
C24 C25 H25 120.6 . . ?
C26 C25 H25 120.6 . . ?
C26 C25 C24 118.7(6) . . ?
C51 C52 H52 122.0 . . ?
C53 C52 C51 115.9(6) . . ?
C53 C52 H52 122.0 . . ?
N8 C35 C36 114.6(5) . . ?
N8 C35 H35A 108.6 . . ?
N8 C35 H35B 108.6 . . ?
C36 C35 H35A 108.6 . . ?
C36 C35 H35B 108.6 . . ?
H35A C35 H35B 107.6 . . ?
C23 C24 C25 119.3(6) . . ?
C23 C24 H24 120.3 . . ?
C25 C24 H24 120.3 . . ?
C62 C61 H61 118.2 . . ?
C60 C61 C62 123.7(6) . . ?
C60 C61 H61 118.2 . . ?
C73 C74 H74 119.8 . . ?
C75 C74 C73 120.4(6) . . ?
C75 C74 H74 119.8 . . ?
C40 C46 C47 108.1(5) . . ?
C48 C46 C40 111.9(6) . . ?
C48 C46 C47 108.9(6) . . ?
C48 C46 C49 109.8(7) . . ?
C49 C46 C40 109.1(6) . . ?
C49 C46 C47 109.0(6) . . ?
C52 C53 H53 118.9 . . ?
C54 C53 C52 122.3(6) . . ?
C54 C53 H53 118.9 . . ?
C58 C59 H59 120.1 . . ?
C58 C59 C60 119.8(6) . . ?
C60 C59 H59 120.1 . . ?
C92 C91 C87 112.7(6) . . ?
C92 C91 C94 107.9(8) . . ?
C92 C91 C93 103.5(8) . . ?
C94 C91 C87 112.3(6) . . ?
C94 C91 C93 112.6(10) . . ?
C93 C91 C87 107.6(6) . . ?
C30 C31 H31 119.4 . . ?
C30 C31 C32 121.3(6) . . ?
C32 C31 H31 119.4 . . ?
C29 C30 H30 120.7 . . ?
C31 C30 C29 118.6(6) . . ?
C31 C30 H30 120.7 . . ?
C33 C32 C31 121.4(7) . . ?
C33 C32 H32 119.3 . . ?
C31 C32 H32 119.3 . . ?
C27 C26 C25 119.3(5) . . ?
C27 C26 H26 120.3 . . ?
C25 C26 H26 120.3 . . ?
C81 C80 H80 118.3 . . ?
C79 C80 C81 123.4(6) . . ?
C79 C80 H80 118.3 . . ?
C55 C54 C53 122.4(7) . . ?
C55 C54 H54 118.8 . . ?
C53 C54 H54 118.8 . . ?
C46 C47 H47A 109.5 . . ?
C46 C47 H47B 109.5 . . ?
C46 C47 H47C 109.5 . . ?
H47A C47 H47B 109.5 . . ?
H47A C47 H47C 109.5 . . ?
H47B C47 H47C 109.5 . . ?
C11 C15 C17 110.1(5) . . ?
C11 C15 C16 110.4(6) . . ?
C11 C15 C18 111.8(6) . . ?
C17 C15 C18 108.7(6) . . ?
C16 C15 C17 109.1(6) . . ?
C16 C15 C18 106.5(6) . . ?
C95 C96 H96A 109.5 . . ?
C95 C96 H96B 109.5 . . ?
C95 C96 H96C 109.5 . . ?
H96A C96 H96B 109.5 . . ?
H96A C96 H96C 109.5 . . ?
H96B C96 H96C 109.5 . . ?
C78 C79 H79 121.4 . . ?
C80 C79 C78 117.2(6) . . ?
C80 C79 H79 121.4 . . ?
C15 C17 H17A 109.5 . . ?
C15 C17 H17B 109.5 . . ?
C15 C17 H17C 109.5 . . ?
H17A C17 H17B 109.5 . . ?
H17A C17 H17C 109.5 . . ?
H17B C17 H17C 109.5 . . ?
N10 C84 C85 113.9(5) . . ?
N10 C84 H84A 108.8 . . ?
N10 C84 H84B 108.8 . . ?
C85 C84 H84A 108.8 . . ?
C85 C84 H84B 108.8 . . ?
H84A C84 H84B 107.7 . . ?
C62 C68 C71 109.3(6) . . ?
C62 C68 C70 107.1(6) . . ?
C69 C68 C62 113.4(5) . . ?
C69 C68 C71 107.5(7) . . ?
C69 C68 C70 110.9(7) . . ?
C70 C68 C71 108.6(7) . . ?
C68 C69 H69A 109.5 . . ?
C68 C69 H69B 109.5 . . ?
C68 C69 H69C 109.5 . . ?
H69A C69 H69B 109.5 . . ?
H69A C69 H69C 109.5 . . ?
H69B C69 H69C 109.5 . . ?
C19 C20 H20A 109.5 . . ?
C19 C20 H20B 109.5 . . ?
C19 C20 H20C 109.5 . . ?
H20A C20 H20B 109.5 . . ?
H20A C20 H20C 109.5 . . ?
H20B C20 H20C 109.5 . . ?
C15 C16 H16A 109.5 . . ?
C15 C16 H16B 109.5 . . ?
C15 C16 H16C 109.5 . . ?
H16A C16 H16B 109.5 . . ?
H16A C16 H16C 109.5 . . ?
H16B C16 H16C 109.5 . . ?
C61 C60 C59 118.6(6) . . ?
C61 C60 C64 124.6(6) . . ?
C59 C60 C64 116.3(7) . . ?
C95 C98 H98A 109.5 . . ?
C95 C98 H98B 109.5 . . ?
C95 C98 H98C 109.5 . . ?
H98A C98 H98B 109.5 . . ?
H98A C98 H98C 109.5 . . ?
H98B C98 H98C 109.5 . . ?
C19 C22 H22A 109.5 . . ?
C19 C22 H22B 109.5 . . ?
C19 C22 H22C 109.5 . . ?
H22A C22 H22B 109.5 . . ?
H22A C22 H22C 109.5 . . ?
H22B C22 H22C 109.5 . . ?
C15 C18 H18A 109.5 . . ?
C15 C18 H18B 109.5 . . ?
C15 C18 H18C 109.5 . . ?
H18A C18 H18B 109.5 . . ?
H18A C18 H18C 109.5 . . ?
H18B C18 H18C 109.5 . . ?
C95 C97 H97A 109.5 . . ?
C95 C97 H97B 109.5 . . ?
C95 C97 H97C 109.5 . . ?
H97A C97 H97B 109.5 . . ?
H97A C97 H97C 109.5 . . ?
H97B C97 H97C 109.5 . . ?
C46 C48 H48A 109.5 . . ?
C46 C48 H48B 109.5 . . ?
C46 C48 H48C 109.5 . . ?
H48A C48 H48B 109.5 . . ?
H48A C48 H48C 109.5 . . ?
H48B C48 H48C 109.5 . . ?
C19 C21 H21A 109.5 . . ?
C19 C21 H21B 109.5 . . ?
C19 C21 H21C 109.5 . . ?
H21A C21 H21B 109.5 . . ?
H21A C21 H21C 109.5 . . ?
H21B C21 H21C 109.5 . . ?
C66 C64 C60 105.4(7) . . ?
C66 C64 C67 108.3(7) . . ?
C65 C64 C60 110.4(7) . . ?
C65 C64 C66 111.6(8) . . ?
C65 C64 C67 108.5(8) . . ?
C67 C64 C60 112.7(7) . . ?
C64 C66 H66A 109.5 . . ?
C64 C66 H66B 109.5 . . ?
C64 C66 H66C 109.5 . . ?
H66A C66 H66B 109.5 . . ?
H66A C66 H66C 109.5 . . ?
H66B C66 H66C 109.5 . . ?
C68 C71 H71A 109.5 . . ?
C68 C71 H71B 109.5 . . ?
C68 C71 H71C 109.5 . . ?
H71A C71 H71B 109.5 . . ?
H71A C71 H71C 109.5 . . ?
H71B C71 H71C 109.5 . . ?
F5 C2T S2 110.7(6) . . ?
F5 C2T F4 105.3(7) . . ?
F6 C2T S2 114.1(7) . . ?
F6 C2T F5 106.8(7) . . ?
F6 C2T F4 105.9(7) . . ?
F4 C2T S2 113.4(6) . . ?
C42 C43 H43A 109.5 . . ?
C42 C43 H43B 109.5 . . ?
C42 C43 H43C 109.5 . . ?
H43A C43 H43B 109.5 . . ?
H43A C43 H43C 109.5 . . ?
H43B C43 H43C 109.5 . . ?
C42 C44 H44A 109.5 . . ?
C42 C44 H44B 109.5 . . ?
C42 C44 H44C 109.5 . . ?
H44A C44 H44B 109.5 . . ?
H44A C44 H44C 109.5 . . ?
H44B C44 H44C 109.5 . . ?
C64 C65 H65A 109.5 . . ?
C64 C65 H65B 109.5 . . ?
C64 C65 H65C 109.5 . . ?
H65A C65 H65B 109.5 . . ?
H65A C65 H65C 109.5 . . ?
H65B C65 H65C 109.5 . . ?
C42 C45 H45A 109.5 . . ?
C42 C45 H45B 109.5 . . ?
C42 C45 H45C 109.5 . . ?
H45A C45 H45B 109.5 . . ?
H45A C45 H45C 109.5 . . ?
H45B C45 H45C 109.5 . . ?
C68 C70 H70A 109.5 . . ?
C68 C70 H70B 109.5 . . ?
C68 C70 H70C 109.5 . . ?
H70A C70 H70B 109.5 . . ?
H70A C70 H70C 109.5 . . ?
H70B C70 H70C 109.5 . . ?
C64 C67 H67A 109.5 . . ?
C64 C67 H67B 109.5 . . ?
C64 C67 H67C 109.5 . . ?
H67A C67 H67B 109.5 . . ?
H67A C67 H67C 109.5 . . ?
H67B C67 H67C 109.5 . . ?
C91 C92 H92A 109.5 . . ?
C91 C92 H92B 109.5 . . ?
C91 C92 H92C 109.5 . . ?
H92A C92 H92B 109.5 . . ?
H92A C92 H92C 109.5 . . ?
H92B C92 H92C 109.5 . . ?
C91 C94 H94A 109.5 . . ?
C91 C94 H94B 109.5 . . ?
C91 C94 H94C 109.5 . . ?
H94A C94 H94B 109.5 . . ?
H94A C94 H94C 109.5 . . ?
H94B C94 H94C 109.5 . . ?
C46 C49 H49A 109.5 . . ?
C46 C49 H49B 109.5 . . ?
C46 C49 H49C 109.5 . . ?
H49A C49 H49B 109.5 . . ?
H49A C49 H49C 109.5 . . ?
H49B C49 H49C 109.5 . . ?
C91 C93 H93A 109.5 . . ?
C91 C93 H93B 109.5 . . ?
C91 C93 H93C 109.5 . . ?
H93A C93 H93B 109.5 . . ?
H93A C93 H93C 109.5 . . ?
H93B C93 H93C 109.5 . . ?
O3 S1 O1 112.1(11) . . ?
O3 S1 O2 119.2(6) . . ?
O3 S1 C1T 99.8(6) . . ?
O1 S1 O2 122.7(11) . . ?
O1 S1 C1T 98.1(8) . . ?
O2 S1 C1T 96.8(10) . . ?
F3 C1T S1 109.0(9) . . ?
F3 C1T F1 105.0(13) . . ?
F2 C1T S1 110.1(12) . . ?
F2 C1T F3 117.3(14) . . ?
F2 C1T F1 112.3(12) . . ?
F1 C1T S1 102.0(11) . . ?
C3E O2E H2E 109.5 . . ?
O2E C3E H3EA 108.4 . . ?
O2E C3E H3EB 108.5 . . ?
H3EA C3E H3EB 107.5 . . ?
C4E C3E O2E 115.3(11) . . ?
C4E C3E H3EA 108.4 . . ?
C4E C3E H3EB 108.5 . . ?
C3E C4E H4EA 109.5 . . ?
C3E C4E H4EB 109.5 . . ?
C3E C4E H4EC 109.5 . . ?
H4EA C4E H4EB 109.5 . . ?
H4EA C4E H4EC 109.5 . . ?
H4EB C4E H4EC 109.5 . . ?
C1E O1E H1E 109.5 . . ?
O1E C1E H1EA 108.7 . . ?
O1E C1E H1EB 108.7 . . ?
H1EA C1E H1EB 107.6 . . ?
C2E C1E O1E 114.1(10) . . ?
C2E C1E H1EA 108.7 . . ?
C2E C1E H1EB 108.7 . . ?
C1E C2E H2EA 109.5 . . ?
C1E C2E H2EB 109.5 . . ?
C1E C2E H2EC 109.5 . . ?
H2EA C2E H2EB 109.5 . . ?
H2EA C2E H2EC 109.5 . . ?
H2EB C2E H2EC 109.5 . . ?
H6EA C6E H6EB 109.5 . . ?
H6EA C6E H6EC 109.5 . . ?
H6EB C6E H6EC 109.5 . . ?
C5E C6E H6EA 109.5 . . ?
C5E C6E H6EB 109.5 . . ?
C5E C6E H6EC 109.5 . . ?
C5E O3E H3E 109.5 . . ?
C6E C5E H5EA 107.2 . . ?
C6E C5E H5EB 107.2 . . ?
O3E C5E C6E 120.7(16) . . ?
O3E C5E H5EA 107.2 . . ?
O3E C5E H5EB 107.2 . . ?
H5EA C5E H5EB 106.8 . . ?

loop_
_geom_bond_atom_site_label_1
_geom_bond_atom_site_label_2
_geom_bond_distance
_geom_bond_site_symmetry_2
_geom_bond_publ_flag
Fe1 N2 1.895(4) . ?
Fe1 N6 1.976(4) . ?
Fe1 N3 1.976(4) . ?
Fe1 N4 1.960(4) . ?
Fe1 N1 1.976(4) . ?
Fe1 N5 1.915(4) . ?
S2 O4 1.415(6) . ?
S2 O5 1.410(8) . ?
S2 O6 1.460(7) . ?
S2 C2T 1.785(9) . ?
N2 C23 1.355(7) . ?
N2 C27 1.370(6) . ?
N6 C77 1.321(7) . ?
N6 C83 1.377(7) . ?
N3 C28 1.316(7) . ?
N3 C34 1.368(7) . ?
N4 C50 1.331(7) . ?
N4 C56 1.376(6) . ?
N1 C1 1.327(7) . ?
N1 C7 1.372(6) . ?
N9 C50 1.372(7) . ?
N9 C51 1.366(8) . ?
N9 C57 1.472(7) . ?
N7 C1 1.358(6) . ?
N7 C2 1.373(7) . ?
N7 C8 1.469(7) . ?
N8 C28 1.368(7) . ?
N8 C29 1.351(8) . ?
N8 C35 1.478(7) . ?
N5 C72 1.357(7) . ?
N5 C76 1.359(7) . ?
N10 C77 1.341(7) . ?
N10 C78 1.406(9) . ?
N10 C84 1.450(8) . ?
F5 C2T 1.343(10) . ?
C23 C1 1.453(7) . ?
C23 C24 1.373(8) . ?
C50 C72 1.455(8) . ?
C28 C27 1.459(8) . ?
C56 C51 1.387(8) . ?
C56 C55 1.425(8) . ?
C34 C29 1.408(7) . ?
C34 C33 1.413(8) . ?
C63 H63 0.9500 . ?
C63 C58 1.369(8) . ?
C63 C62 1.411(8) . ?
C7 C2 1.421(7) . ?
C7 C6 1.394(8) . ?
C77 C76 1.484(9) . ?
C85 C86 1.369(8) . ?
C85 C90 1.379(8) . ?
C85 C84 1.524(8) . ?
C27 C26 1.367(8) . ?
C72 C73 1.381(8) . ?
C2 C3 1.398(7) . ?
F6 C2T 1.339(10) . ?
C29 C30 1.419(8) . ?
C83 C78 1.415(8) . ?
C83 C82 1.377(9) . ?
C12 H12 0.9500 . ?
C12 C13 1.386(9) . ?
C12 C11 1.388(9) . ?
F4 C2T 1.373(11) . ?
C51 C52 1.411(8) . ?
C78 C79 1.398(9) . ?
C33 H33 0.9500 . ?
C33 C32 1.375(8) . ?
C55 H55 0.9500 . ?
C55 C54 1.367(8) . ?
C82 H82 0.9500 . ?
C82 C81 1.392(8) . ?
C76 C75 1.371(9) . ?
C10 H10 0.9500 . ?
C10 C9 1.375(9) . ?
C10 C11 1.410(8) . ?
C58 C57 1.523(8) . ?
C58 C59 1.390(8) . ?
C41 H41 0.9500 . ?
C41 C36 1.385(9) . ?
C41 C40 1.378(9) . ?
C87 C86 1.391(8) . ?
C87 C88 1.366(8) . ?
C87 C91 1.556(8) . ?
C9 C8 1.527(8) . ?
C9 C14 1.399(8) . ?
C86 H86 0.9500 . ?
C36 C37 1.385(9) . ?
C36 C35 1.505(8) . ?
C38 C39 1.402(9) . ?
C38 C42 1.526(9) . ?
C38 C37 1.403(8) . ?
C89 C90 1.368(8) . ?
C89 C88 1.384(8) . ?
C89 C95 1.520(8) . ?
C5 H5 0.9500 . ?
C5 C6 1.381(7) . ?
C5 C4 1.430(9) . ?
C13 C19 1.532(9) . ?
C13 C14 1.421(8) . ?
C39 H39 0.9500 . ?
C39 C40 1.394(9) . ?
C3 H3 0.9500 . ?
C3 C4 1.342(9) . ?
C19 C20 1.533(10) . ?
C19 C22 1.537(10) . ?
C19 C21 1.537(9) . ?
C8 H8A 0.9900 . ?
C8 H8B 0.9900 . ?
C90 H90 0.9500 . ?
C11 C15 1.519(9) . ?
C6 H6 0.9500 . ?
C42 C43 1.496(10) . ?
C42 C44 1.525(10) . ?
C42 C45 1.605(11) . ?
C73 H73 0.9500 . ?
C73 C74 1.398(10) . ?
C14 H14 0.9500 . ?
C40 C46 1.527(9) . ?
C37 H37 0.9500 . ?
C57 H57A 0.9900 . ?
C57 H57B 0.9900 . ?
C81 H81 0.9500 . ?
C81 C80 1.422(11) . ?
C62 C61 1.430(10) . ?
C62 C68 1.519(10) . ?
C75 H75 0.9500 . ?
C75 C74 1.387(11) . ?
C88 H88 0.9500 . ?
C95 C96 1.528(10) . ?
C95 C98 1.524(9) . ?
C95 C97 1.549(10) . ?
C4 H4 0.9500 . ?
C25 H25 0.9500 . ?
C25 C24 1.419(9) . ?
C25 C26 1.391(10) . ?
C52 H52 0.9500 . ?
C52 C53 1.381(11) . ?
C35 H35A 0.9900 . ?
C35 H35B 0.9900 . ?
C24 H24 0.9500 . ?
C61 H61 0.9500 . ?
C61 C60 1.353(11) . ?
C74 H74 0.9500 . ?
C46 C47 1.560(10) . ?
C46 C48 1.520(11) . ?
C46 C49 1.521(11) . ?
C53 H53 0.9500 . ?
C53 C54 1.376(10) . ?
C59 H59 0.9500 . ?
C59 C60 1.395(9) . ?
C91 C92 1.499(11) . ?
C91 C94 1.517(12) . ?
C91 C93 1.544(14) . ?
C31 H31 0.9500 . ?
C31 C30 1.352(11) . ?
C31 C32 1.413(10) . ?
C30 H30 0.9500 . ?
C32 H32 0.9500 . ?
C26 H26 0.9500 . ?
C80 H80 0.9500 . ?
C80 C79 1.319(12) . ?
C54 H54 0.9500 . ?
C47 H47A 0.9800 . ?
C47 H47B 0.9800 . ?
C47 H47C 0.9800 . ?
C15 C17 1.536(10) . ?
C15 C16 1.520(10) . ?
C15 C18 1.562(9) . ?
C96 H96A 0.9800 . ?
C96 H96B 0.9800 . ?
C96 H96C 0.9800 . ?
C79 H79 0.9500 . ?
C17 H17A 0.9800 . ?
C17 H17B 0.9800 . ?
C17 H17C 0.9800 . ?
C84 H84A 0.9900 . ?
C84 H84B 0.9900 . ?
C68 C69 1.506(11) . ?
C68 C71 1.545(10) . ?
C68 C70 1.520(11) . ?
C69 H69A 0.9800 . ?
C69 H69B 0.9800 . ?
C69 H69C 0.9800 . ?
C20 H20A 0.9800 . ?
C20 H20B 0.9800 . ?
C20 H20C 0.9800 . ?
C16 H16A 0.9800 . ?
C16 H16B 0.9800 . ?
C16 H16C 0.9800 . ?
C60 C64 1.605(11) . ?
C98 H98A 0.9800 . ?
C98 H98B 0.9800 . ?
C98 H98C 0.9800 . ?
C22 H22A 0.9800 . ?
C22 H22B 0.9800 . ?
C22 H22C 0.9800 . ?
C18 H18A 0.9800 . ?
C18 H18B 0.9800 . ?
C18 H18C 0.9800 . ?
C97 H97A 0.9800 . ?
C97 H97B 0.9800 . ?
C97 H97C 0.9800 . ?
C48 H48A 0.9800 . ?
C48 H48B 0.9800 . ?
C48 H48C 0.9800 . ?
C21 H21A 0.9800 . ?
C21 H21B 0.9800 . ?
C21 H21C 0.9800 . ?
C64 C66 1.524(12) . ?
C64 C65 1.459(12) . ?
C64 C67 1.549(14) . ?
C66 H66A 0.9800 . ?
C66 H66B 0.9800 . ?
C66 H66C 0.9800 . ?
C71 H71A 0.9800 . ?
C71 H71B 0.9800 . ?
C71 H71C 0.9800 . ?
C43 H43A 0.9800 . ?
C43 H43B 0.9800 . ?
C43 H43C 0.9800 . ?
C44 H44A 0.9800 . ?
C44 H44B 0.9800 . ?
C44 H44C 0.9800 . ?
C65 H65A 0.9800 . ?
C65 H65B 0.9800 . ?
C65 H65C 0.9800 . ?
C45 H45A 0.9800 . ?
C45 H45B 0.9800 . ?
C45 H45C 0.9800 . ?
C70 H70A 0.9800 . ?
C70 H70B 0.9800 . ?
C70 H70C 0.9800 . ?
C67 H67A 0.9800 . ?
C67 H67B 0.9800 . ?
C67 H67C 0.9800 . ?
C92 H92A 0.9800 . ?
C92 H92B 0.9800 . ?
C92 H92C 0.9800 . ?
C94 H94A 0.9800 . ?
C94 H94B 0.9800 . ?
C94 H94C 0.9800 . ?
C49 H49A 0.9800 . ?
C49 H49B 0.9800 . ?
C49 H49C 0.9800 . ?
C93 H93A 0.9800 . ?
C93 H93B 0.9800 . ?
C93 H93C 0.9800 . ?
S1 O3 1.350(9) . ?
S1 O1 1.353(12) . ?
S1 O2 1.387(11) . ?
S1 C1T 1.936(18) . ?
F3 C1T 1.271(16) . ?
F2 C1T 1.254(13) . ?
F1 C1T 1.287(16) . ?
O2E H2E 0.8400 . ?
O2E C3E 1.399(11) . ?
C3E H3EA 0.9900 . ?
C3E H3EB 0.9900 . ?
C3E C4E 1.384(18) . ?
C4E H4EA 0.9800 . ?
C4E H4EB 0.9800 . ?
C4E H4EC 0.9800 . ?
O1E H1E 0.8400 . ?
O1E C1E 1.454(15) . ?
C1E H1EA 0.9900 . ?
C1E H1EB 0.9900 . ?
C1E C2E 1.427(12) . ?
C2E H2EA 0.9800 . ?
C2E H2EB 0.9800 . ?
C2E H2EC 0.9800 . ?
C6E H6EA 0.9800 . ?
C6E H6EB 0.9800 . ?
C6E H6EC 0.9800 . ?
C6E C5E 1.326(18) . ?
O3E H3E 0.8400 . ?
O3E C5E 1.268(19) . ?
C5E H5EA 0.9900 . ?
C5E H5EB 0.9900 . ?

loop_
_smtbx_masks_void_nr
_smtbx_masks_void_average_x
_smtbx_masks_void_average_y
_smtbx_masks_void_average_z
_smtbx_masks_void_volume
_smtbx_masks_void_count_electrons
_smtbx_masks_void_content
1 0.195 0.845 0.577 38.9 3.0 ?
2 0.332 0.261 0.831 13.1 1.7 ?
3 0.384 0.028 0.420 19.0 1.1 ?
4 0.500 0.000 1.000 31.8 2.3 ?
5 0.616 -0.028 0.580 19.0 1.1 ?
6 0.668 0.739 0.169 13.1 1.6 ?
7 0.805 0.155 0.423 38.9 3.1 ?
